data_7018816
loop_
_publ_author_name
'Salitro\<s, Ivan'
'Fuhr, Olaf'
'Eichh\"ofer, Andreas'
'Kruk, Robert'
'Pavlik, J\'an'
'Dlh\'a\<n, Lubor'
'Bo\<ca, Roman'
'Ruben, Mario'

_publ_section_title
;
 The interplay of iron(ii) spin transition and polymorphism.
;
_journal_issue 17
_journal_name_full 'Dalton transactions (Cambridge, England : 2003)'
_journal_page_first 5163
_journal_page_last 5171
_journal_paper_doi 10.1039/c2dt11906d
_journal_volume 41
_journal_year 2012
_chemical_formula_sum 'C26 H18 B2 F8 Fe N10'
_chemical_formula_weight 699.97
_chemical_name_systematic
;
?
;
_space_group_IT_number 88
_symmetry_cell_setting tetragonal
_symmetry_Int_Tables_number 88
_symmetry_space_group_name_Hall '-I 4ad'
_symmetry_space_group_name_H-M 'I 41/a :2'
_atom_sites_solution_hydrogens geom
_atom_sites_solution_primary direct
_atom_sites_solution_secondary difmap
_audit_creation_method SHELXL-97
_cell_angle_alpha 90.00
_cell_angle_beta 90.00
_cell_angle_gamma 90.00
_cell_formula_units_Z 4
_cell_length_a 9.5513(14)
_cell_length_b 9.5513(14)
_cell_length_c 29.315(6)
_cell_measurement_reflns_used 3184
_cell_measurement_temperature 180(2)
_cell_measurement_theta_max 26.09
_cell_measurement_theta_min 1.37
_cell_volume 2674.3(8)
_computing_cell_refinement 'STOE X-AREA'
_computing_data_collection 'STOE X-AREA'
_computing_data_reduction 'STOE X-RED'
_computing_structure_refinement 'SHELXL-97 (Sheldrick, 1997)'
_computing_structure_solution 'SHELXS-97 (Sheldrick, 1990)'
_diffrn_ambient_temperature 180(2)
_diffrn_detector 'image plate ( 34 cm diameter )'
_diffrn_detector_area_resol_mean 6.67
_diffrn_detector_type STOE
_diffrn_measured_fraction_theta_full 0.996
_diffrn_measured_fraction_theta_max 0.996
_diffrn_measurement_details ' 460 frames, detector distance = 130 mm'
_diffrn_measurement_device '2-circle goniometer'
_diffrn_measurement_device_type 'STOE IPDS 2'
_diffrn_measurement_method 'rotation method'
_diffrn_radiation_collimation '0.5 mm, multiple pinhole'
_diffrn_radiation_monochromator graphite
_diffrn_radiation_polarisn_norm 0
_diffrn_radiation_source 'fine-focus sealed tube'
_diffrn_radiation_type MoK\a
_diffrn_radiation_wavelength 0.71073
_diffrn_reflns_av_R_equivalents 0.0558
_diffrn_reflns_av_sigmaI/netI 0.0197
_diffrn_reflns_limit_h_max 11
_diffrn_reflns_limit_h_min -11
_diffrn_reflns_limit_k_max 11
_diffrn_reflns_limit_k_min -11
_diffrn_reflns_limit_l_max 35
_diffrn_reflns_limit_l_min -35
_diffrn_reflns_number 11566
_diffrn_reflns_theta_full 25.63
_diffrn_reflns_theta_max 25.63
_diffrn_reflns_theta_min 2.24
_diffrn_source_current 40
_diffrn_source_power 2.00
_diffrn_source_voltage 50
_exptl_absorpt_coefficient_mu 0.661
_exptl_absorpt_correction_T_max 0.9113
_exptl_absorpt_correction_T_min 0.8170
_exptl_absorpt_correction_type integration
_exptl_crystal_colour red
_exptl_crystal_density_diffrn 1.738
_exptl_crystal_density_method 'not measured'
_exptl_crystal_description block
_exptl_crystal_F_000 1408
_exptl_crystal_size_max 0.40
_exptl_crystal_size_mid 0.30
_exptl_crystal_size_min 0.28
_refine_diff_density_max 0.271
_refine_diff_density_min -0.373
_refine_diff_density_rms 0.042
_refine_ls_extinction_coef 0.0026(5)
_refine_ls_extinction_expression Fc^*^=kFc[1+0.001xFc^2^\l^3^/sin(2\q)]^-1/4^
_refine_ls_extinction_method SHELXL
_refine_ls_goodness_of_fit_ref 1.046
_refine_ls_hydrogen_treatment refall
_refine_ls_matrix_type full
_refine_ls_number_parameters 128
_refine_ls_number_reflns 1267
_refine_ls_number_restraints 0
_refine_ls_restrained_S_all 1.046
_refine_ls_R_factor_all 0.0298
_refine_ls_R_factor_gt 0.0289
_refine_ls_shift/su_max 0.000
_refine_ls_shift/su_mean 0.000
_refine_ls_structure_factor_coef Fsqd
_refine_ls_weighting_details 'calc w=1/[\s^2^(Fo^2^)+(0.0369P)^2^+2.5885P] where P=(Fo^2^+2Fc^2^)/3'
_refine_ls_weighting_scheme calc
_refine_ls_wR_factor_gt 0.0749
_refine_ls_wR_factor_ref 0.0756
_reflns_number_gt 1223
_reflns_number_total 1267
_reflns_threshold_expression >2sigma(I)
_cod_data_source_file c2dt11906d.txt
_cod_data_source_block c:\alle\is018\abskorr\is-018
_cod_original_cell_volume 2674.4(8)
_cod_original_sg_symbol_H-M I4(1)/a
_cod_database_code 7018816

loop_
_symmetry_equiv_pos_as_xyz
'x, y, z'
'-x+1/2, -y, z+1/2'
'-y+3/4, x+1/4, z+1/4'
'y+3/4, -x+3/4, z+3/4'
'x+1/2, y+1/2, z+1/2'
'-x+1, -y+1/2, z+1'
'-y+5/4, x+3/4, z+3/4'
'y+5/4, -x+5/4, z+5/4'
'-x, -y, -z'
'x-1/2, y, -z-1/2'
'y-3/4, -x-1/4, -z-1/4'
'-y-3/4, x-3/4, -z-3/4'
'-x+1/2, -y+1/2, -z+1/2'
'x, y+1/2, -z'
'y-1/4, -x+1/4, -z+1/4'
'-y-1/4, x-1/4, -z-1/4'

loop_
_atom_site_label
_atom_site_type_symbol
_atom_site_fract_x
_atom_site_fract_y
_atom_site_fract_z
_atom_site_U_iso_or_equiv
_atom_site_adp_type
_atom_site_occupancy
_atom_site_symmetry_multiplicity
_atom_site_calc_flag
_atom_site_refinement_flags
Fe1 Fe 0.0000 0.2500 0.1250 0.02773(18) Uani 1 4 d S
N1 N 0.14271(14) 0.39560(14) 0.11365(4) 0.0306(3) Uani 1 1 d .
N2 N 0.17747(14) 0.40349(14) 0.06800(4) 0.0315(3) Uani 1 1 d .
N3 N 0.0000 0.2500 0.06083(6) 0.0286(4) Uani 1 2 d S
C1 C 0.22539(18) 0.48785(18) 0.13382(6) 0.0353(4) Uani 1 1 d .
H1 H 0.216(2) 0.502(2) 0.1663(8) 0.041(5) Uiso 1 1 d .
C2 C 0.31378(19) 0.55357(19) 0.10235(6) 0.0389(4) Uani 1 1 d .
H2 H 0.383(2) 0.622(2) 0.1075(7) 0.046(6) Uiso 1 1 d .
C3 C 0.28171(18) 0.49877(18) 0.06089(6) 0.0352(4) Uani 1 1 d .
H3 H 0.318(2) 0.515(2) 0.0312(7) 0.042(5) Uiso 1 1 d .
C4 C 0.09358(16) 0.32720(17) 0.03794(5) 0.0299(3) Uani 1 1 d .
C5 C 0.09999(18) 0.32879(18) -0.00889(6) 0.0330(4) Uani 1 1 d .
H5 H 0.172(2) 0.379(2) -0.0236(6) 0.035(5) Uiso 1 1 d .
C6 C 0.0000 0.2500 -0.03248(8) 0.0319(5) Uani 1 2 d S
C7 C 0.0000 0.2500 -0.08139(8) 0.0354(5) Uani 1 2 d S
C8 C 0.0000 0.2500 -0.12176(9) 0.0396(6) Uani 1 2 d S
H8 H 0.0000 0.2500 -0.1530(13) 0.066(11) Uiso 1 2 d S
B1 B 0.0000 0.7500 0.25572(9) 0.0346(6) Uani 1 2 d S
F1 F -0.06520(11) 0.84951(12) 0.22800(4) 0.0454(3) Uani 1 1 d .
F2 F -0.09826(12) 0.68357(12) 0.28297(4) 0.0484(3) Uani 1 1 d .

loop_
_atom_site_aniso_label
_atom_site_aniso_U_11
_atom_site_aniso_U_22
_atom_site_aniso_U_33
_atom_site_aniso_U_23
_atom_site_aniso_U_13
_atom_site_aniso_U_12
Fe1 0.0284(2) 0.0284(2) 0.0264(3) 0.000 0.000 0.000
N1 0.0323(7) 0.0332(7) 0.0262(6) -0.0006(5) -0.0013(5) 0.0023(6)
N2 0.0313(7) 0.0346(7) 0.0286(7) -0.0010(5) 0.0006(5) -0.0039(6)
N3 0.0266(9) 0.0310(10) 0.0281(9) 0.000 0.000 -0.0021(7)
C1 0.0354(9) 0.0333(9) 0.0371(9) -0.0042(7) -0.0062(7) 0.0007(7)
C2 0.0345(9) 0.0341(9) 0.0482(10) -0.0039(8) -0.0044(7) -0.0043(7)
C3 0.0320(8) 0.0339(9) 0.0399(10) 0.0016(7) 0.0016(7) -0.0053(7)
C4 0.0280(8) 0.0315(8) 0.0302(8) -0.0002(6) -0.0005(6) -0.0003(6)
C5 0.0315(8) 0.0379(9) 0.0297(8) 0.0027(7) 0.0029(6) -0.0007(7)
C6 0.0315(11) 0.0362(12) 0.0280(11) 0.000 0.000 0.0051(9)
C7 0.0322(12) 0.0414(13) 0.0328(13) 0.000 0.000 0.0013(10)
C8 0.0408(14) 0.0502(15) 0.0277(13) 0.000 0.000 -0.0022(11)
B1 0.0337(14) 0.0366(14) 0.0335(13) 0.000 0.000 0.0035(11)
F1 0.0462(6) 0.0494(6) 0.0407(6) 0.0075(5) -0.0029(5) 0.0086(5)
F2 0.0495(6) 0.0460(6) 0.0498(6) 0.0046(5) 0.0138(5) -0.0020(5)

loop_
_atom_type_symbol
_atom_type_description
_atom_type_scat_dispersion_real
_atom_type_scat_dispersion_imag
_atom_type_scat_source
C C 0.0033 0.0016 'International Tables Vol C Tables 4.2.6.8 and 6.1.1.4'
H H 0.0000 0.0000 'International Tables Vol C Tables 4.2.6.8 and 6.1.1.4'
B B 0.0013 0.0007 'International Tables Vol C Tables 4.2.6.8 and 6.1.1.4'
N N 0.0061 0.0033 'International Tables Vol C Tables 4.2.6.8 and 6.1.1.4'
F F 0.0171 0.0103 'International Tables Vol C Tables 4.2.6.8 and 6.1.1.4'
Fe Fe 0.3463 0.8444 'International Tables Vol C Tables 4.2.6.8 and 6.1.1.4'

loop_
_exptl_crystal_face_index_h
_exptl_crystal_face_index_k
_exptl_crystal_face_index_l
_exptl_crystal_face_perp_dist
1 0 -1 0.0880
1 0 1 0.1030
-1 0 1 0.1580
-1 0 -1 0.1680
0 -1 -1 0.1010
0 1 1 0.1210
0 -1 1 0.0840
0 1 -1 0.1100

loop_
_geom_angle_atom_site_label_1
_geom_angle_atom_site_label_2
_geom_angle_atom_site_label_3
_geom_angle
_geom_angle_site_symmetry_1
_geom_angle_site_symmetry_3
N3 Fe1 N3 180.0 . 15
N3 Fe1 N1 80.30(4) . 6_454
N3 Fe1 N1 99.70(4) 15 6_454
N3 Fe1 N1 80.31(4) . .
N3 Fe1 N1 99.69(4) 15 .
N1 Fe1 N1 160.61(8) 6_454 .
N3 Fe1 N1 99.69(4) . 15
N3 Fe1 N1 80.31(4) 15 15
N1 Fe1 N1 91.625(13) 6_454 15
N1 Fe1 N1 91.625(13) . 15
N3 Fe1 N1 99.70(4) . 12_666
N3 Fe1 N1 80.31(4) 15 12_666
N1 Fe1 N1 91.625(13) 6_454 12_666
N1 Fe1 N1 91.625(13) . 12_666
N1 Fe1 N1 160.61(8) 15 12_666
C1 N1 N2 104.67(14) . .
C1 N1 Fe1 143.67(12) . .
N2 N1 Fe1 111.56(10) . .
C3 N2 N1 111.09(13) . .
C3 N2 C4 132.09(14) . .
N1 N2 C4 116.43(13) . .
C4 N3 C4 119.9(2) 6_454 .
C4 N3 Fe1 120.07(10) 6_454 .
C4 N3 Fe1 120.07(10) . .
N1 C1 C2 111.36(16) . .
C3 C2 C1 106.32(16) . .
C2 C3 N2 106.55(16) . .
N3 C4 C5 122.44(15) . .
N3 C4 N2 110.76(14) . .
C5 C4 N2 126.80(15) . .
C4 C5 C6 117.22(16) . .
C5 C6 C5 120.8(2) . 6_454
C5 C6 C7 119.62(11) . .
C5 C6 C7 119.62(11) 6_454 .
C8 C7 C6 180.0 . .
F2 B1 F2 109.6(2) 6_464 .
F2 B1 F1 110.17(7) 6_464 6_464
F2 B1 F1 109.00(7) . 6_464
F2 B1 F1 109.00(7) 6_464 .
F2 B1 F1 110.17(7) . .
F1 B1 F1 108.8(2) 6_464 .

loop_
_geom_bond_atom_site_label_1
_geom_bond_atom_site_label_2
_geom_bond_distance
_geom_bond_site_symmetry_2
Fe1 N3 1.8813(19) .
Fe1 N3 1.8813(19) 15
Fe1 N1 1.9755(14) 6_454
Fe1 N1 1.9755(14) .
Fe1 N1 1.9755(14) 15
Fe1 N1 1.9755(14) 12_666
N1 C1 1.323(2) .
N1 N2 1.3810(19) .
N2 C3 1.365(2) .
N2 C4 1.396(2) .
N3 C4 1.3388(18) 6_454
N3 C4 1.3388(18) .
C1 C2 1.399(3) .
C2 C3 1.358(3) .
C4 C5 1.374(2) .
C5 C6 1.399(2) .
C6 C5 1.399(2) 6_454
C6 C7 1.434(3) .
C7 C8 1.183(4) .
B1 F2 1.3861(19) 6_464
B1 F2 1.3861(19) .
B1 F1 1.3970(19) 6_464
B1 F1 1.3970(19) .
